data_7012405
loop_
_publ_author_name
'Miecznikowski, John R.'
'Gr\"undemann, Stephan'
'Albrecht, Martin'
'M\'egret, Claire'
'Clot, Eric'
'Faller, Jack W.'
'Eisenstein, Odile'
'Crabtree, Robert H.'

_publ_section_title
;
 Outer sphere anion participation can modify the mechanism for
 conformer interconversion in Pd pincer complexes
;
_journal_issue 5
_journal_name_full 'Dalton Transactions'
_journal_page_first 831
_journal_paper_doi 10.1039/b210784h
_journal_year 2003
_chemical_formula_moiety 'C20 H22 N6 Pd, 2(B F4)'
_chemical_formula_sum 'C20 H22 B2 F8 N6 Pd'
_chemical_formula_weight 626.44
_space_group_IT_number 2
_symmetry_cell_setting triclinic
_symmetry_Int_Tables_number 2
_symmetry_space_group_name_Hall '-P 1'
_symmetry_space_group_name_H-M 'P -1'
_audit_creation_date 2002-08-05
_audit_creation_method 'by teXsan for Windows v1.06'
_audit_update_record
;
?
;
_cell_angle_alpha 77.790(3)
_cell_angle_beta 86.260(3)
_cell_angle_gamma 85.324(3)
_cell_formula_units_Z 2
_cell_length_a 9.8872(5)
_cell_length_b 9.9387(5)
_cell_length_c 12.7418(6)
_cell_measurement_reflns_used 15853
_cell_measurement_temperature 183.2
_cell_measurement_theta_max 27.5
_cell_measurement_theta_min 1.0
_cell_volume 1218.21(11)
_computing_cell_refinement Denzo-SMN
_computing_data_collection 'Nonius Collect'
_computing_data_reduction Denzo-SMN
_computing_publication_material 'teXsan for Windows v. 1.06 (MSC 1999)'
_computing_structure_refinement 'teXsan for Windows v. 1.06 (MSC 1999)'
_computing_structure_solution
;
SIR92 (Altomare, et. al. 1994)
;
_diffrn_ambient_temperature 183.2
_diffrn_measurement_device 'Nonius Kappa CCD'
_diffrn_measurement_method \w
_diffrn_orient_matrix_UB_11 0.00000
_diffrn_orient_matrix_UB_12 0.00000
_diffrn_orient_matrix_UB_13 0.00000
_diffrn_orient_matrix_UB_21 0.00000
_diffrn_orient_matrix_UB_22 0.00000
_diffrn_orient_matrix_UB_23 0.00000
_diffrn_orient_matrix_UB_31 0.00000
_diffrn_orient_matrix_UB_32 0.00000
_diffrn_orient_matrix_UB_33 0.00000
_diffrn_radiation_detector CCD
_diffrn_radiation_monochromator graphite
_diffrn_radiation_source 'X-ray tube'
_diffrn_radiation_type 'Mo K\a'
_diffrn_radiation_wavelength 0.7107
_diffrn_reflns_av_R_equivalents 0.04690
_diffrn_reflns_av_sigmaI/netI 0.112
_diffrn_reflns_limit_h_max 12
_diffrn_reflns_limit_h_min -12
_diffrn_reflns_limit_k_max 12
_diffrn_reflns_limit_k_min -12
_diffrn_reflns_limit_l_max 16
_diffrn_reflns_limit_l_min -16
_diffrn_reflns_number 15462
_diffrn_reflns_reduction_process 'Lp corrections applied'
_diffrn_reflns_theta_max 27.55
_diffrn_reflns_theta_min 1.63
_diffrn_standards_decay_% 0.00
_diffrn_standards_interval_count 0
_diffrn_standards_number 0
_exptl_absorpt_coefficient_mu 0.845
_exptl_absorpt_correction_T_max 0.947
_exptl_absorpt_correction_T_min 0.870
_exptl_absorpt_correction_type multi-scan
_exptl_crystal_colour colorless
_exptl_crystal_density_diffrn 1.708
_exptl_crystal_density_meas ?
_exptl_crystal_description prism
_exptl_crystal_F_000 624.00
_exptl_crystal_size_max 0.12
_exptl_crystal_size_mid 0.07
_exptl_crystal_size_min 0.07
_refine_diff_density_max 0.92
_refine_diff_density_min -0.50
_refine_ls_extinction_method none
_refine_ls_goodness_of_fit_all 1.104
_refine_ls_goodness_of_fit_ref 1.180
_refine_ls_hydrogen_treatment noref
_refine_ls_matrix_type full
_refine_ls_number_constraints 0
_refine_ls_number_parameters 334
_refine_ls_number_reflns 3701
_refine_ls_number_restraints 0
_refine_ls_R_factor_all 0.0685
_refine_ls_R_factor_gt 0.041
_refine_ls_shift/su_max 0.0000
_refine_ls_shift/su_mean 0.0000
_refine_ls_structure_factor_coef F
_refine_ls_weighting_details 'w = 1/[\s^2^(Fo) + 0.00002|Fo|^2^]'
_refine_ls_weighting_scheme sigma
_refine_ls_wR_factor_all 0.057
_refine_ls_wR_factor_ref 0.049
_reflns_number_gt 3701
_reflns_number_total 5578
_reflns_threshold_expression I>3.00\s(I)
_cod_data_source_file b210784h.txt
_cod_data_source_block '_2126[(CNC-Me)Pdpy](BF4)2'
_cod_depositor_comments
;
The following automatic conversions were performed:
'_exptl_absorpt_correction_type' value 'multiscan' changed to 'multi-scan'
according to '/home/saulius/struct/CIF-dictionaries/cif_core.dic'
dictionary named 'cif_core.dic' version 2.4.1 from 2010-06-29.

Automatic conversion script
Id: cif_fix_enum 1527 2010-12-29 10:47:43Z saulius 
;
_cod_original_cell_volume 1218.21(10)
_cod_original_sg_symbol_H-M 'P -1       '
_cod_original_formula_sum 'C20 H22 B2 F8 N6 Pd '
_cod_database_code 7012405

loop_
_symmetry_equiv_pos_as_xyz
'   +x,   +y,   +z'
'   -x,   -y,   -z'

loop_
_atom_site_label
_atom_site_fract_x
_atom_site_fract_y
_atom_site_fract_z
_atom_site_U_iso_or_equiv
_atom_site_occupancy
_atom_site_refinement_flags
_atom_site_adp_type
_atom_site_calc_flag
_atom_site_calc_attached_atom
Pd(1) 0.18559(3) 0.74706(3) 0.29648(2) 0.03464(9) 1.000 . Uani d ?
F(1) 0.5541(3) 0.0285(4) 0.2075(3) 0.0943(12) 1.000 . Uani d ?
F(2) 0.5969(4) 0.0875(4) 0.3586(4) 0.130(2) 1.000 . Uani d ?
F(3) 0.3806(3) 0.0570(4) 0.3233(3) 0.0978(13) 1.000 . Uani d ?
F(4) 0.5323(3) -0.1205(3) 0.3608(3) 0.0798(10) 1.000 . Uani d ?
F(5) -0.0623(6) 0.4267(4) 0.1315(4) 0.173(2) 1.000 . Uani d ?
F(6) -0.1155(4) 0.6547(4) 0.1155(3) 0.111(2) 1.000 . Uani d ?
F(7) -0.0437(5) 0.5274(4) 0.2694(5) 0.149(2) 1.000 . Uani d ?
F(8) -0.2407(4) 0.4937(5) 0.2161(3) 0.119(2) 1.000 . Uani d ?
N(1) 0.2969(3) 0.5785(3) 0.4937(3) 0.0405(10) 1.000 . Uani d ?
N(2) 0.3171(3) 0.4506(3) 0.3782(3) 0.0432(10) 1.000 . Uani d ?
N(3) -0.0509(3) 0.9339(3) 0.2284(3) 0.0408(10) 1.000 . Uani d ?
N(4) 0.1151(4) 1.0220(3) 0.1296(3) 0.0412(10) 1.000 . Uani d ?
N(5) 0.0692(3) 0.7796(3) 0.4301(3) 0.0367(9) 1.000 . Uani d ?
N(6) 0.3035(3) 0.7177(3) 0.1668(3) 0.0385(10) 1.000 . Uani d ?
C(1) 0.1247(4) 0.7607(4) 0.5267(3) 0.0402(12) 1.000 . Uani d ?
C(2) 0.0514(5) 0.7925(4) 0.6150(3) 0.0470(13) 1.000 . Uani d ?
C(3) -0.0804(5) 0.8502(5) 0.6042(4) 0.049(1) 1.000 . Uani d ?
C(4) -0.1354(4) 0.8677(4) 0.5068(4) 0.0455(13) 1.000 . Uani d ?
C(5) -0.0624(4) 0.8301(4) 0.4212(3) 0.0384(12) 1.000 . Uani d ?
C(6) 0.2705(5) 0.7029(5) 0.5372(3) 0.0484(13) 1.000 . Uani d ?
C(7) -0.1244(4) 0.8399(4) 0.3146(4) 0.0443(13) 1.000 . Uani d ?
C(11) 0.2746(4) 0.5782(4) 0.3911(3) 0.0382(12) 1.000 . Uani d ?
C(12) 0.3499(4) 0.4503(5) 0.5467(4) 0.0486(13) 1.000 . Uani d ?
C(13) 0.3626(4) 0.3709(4) 0.4736(4) 0.050(1) 1.000 . Uani d ?
C(14) 0.3137(5) 0.3981(5) 0.2805(4) 0.061(2) 1.000 . Uani d ?
C(21) 0.0834(4) 0.9141(4) 0.2091(3) 0.0371(11) 1.000 . Uani d ?
C(22) -0.1047(5) 1.0526(5) 0.1633(4) 0.051(1) 1.000 . Uani d ?
C(23) -0.0012(5) 1.1069(5) 0.1015(4) 0.052(1) 1.000 . Uani d ?
C(24) 0.2496(5) 1.0509(5) 0.0816(4) 0.054(1) 1.000 . Uani d ?
C(31) 0.4393(5) 0.7282(4) 0.1663(4) 0.0481(13) 1.000 . Uani d ?
C(32) 0.5243(6) 0.7097(6) 0.0809(5) 0.072(2) 1.000 . Uani d ?
C(33) 0.4703(8) 0.6816(6) -0.0068(5) 0.083(2) 1.000 . Uani d ?
C(34) 0.3339(8) 0.6685(5) -0.0074(4) 0.074(2) 1.000 . Uani d ?
C(35) 0.2521(5) 0.6867(5) 0.0811(4) 0.052(1) 1.000 . Uani d ?
B(1) 0.5154(6) 0.0166(6) 0.3145(5) 0.051(2) 1.000 . Uani d ?
B(2) -0.1143(8) 0.5277(7) 0.1797(6) 0.075(2) 1.000 . Uani d ?
H(1) 0.0911 0.7749 0.6829 0.057 1.000 . Uiso c ?
H(2) -0.1312 0.8769 0.6633 0.059 1.000 . Uiso c ?
H(3) -0.2259 0.9067 0.4979 0.055 1.000 . Uiso c ?
H(4) 0.2900 0.6815 0.6111 0.058 1.000 . Uiso c ?
H(5) 0.3283 0.7709 0.4995 0.058 1.000 . Uiso c ?
H(6) -0.2167 0.8740 0.3193 0.053 1.000 . Uiso c ?
H(7) -0.1197 0.7508 0.2981 0.053 1.000 . Uiso c ?
H(8) 0.3726 0.4244 0.6198 0.058 1.000 . Uiso c ?
H(9) 0.3964 0.2770 0.4852 0.060 1.000 . Uiso c ?
H(10) 0.3832 0.4360 0.2306 0.073 1.000 . Uiso c ?
H(11) 0.2278 0.4236 0.2502 0.073 1.000 . Uiso c ?
H(12) 0.3279 0.3004 0.2969 0.073 1.000 . Uiso c ?
H(13) -0.1969 1.0881 0.1628 0.061 1.000 . Uiso c ?
H(14) -0.0059 1.1892 0.0476 0.062 1.000 . Uiso c ?
H(15) 0.3162 0.9975 0.1262 0.065 1.000 . Uiso c ?
H(16) 0.2583 1.0280 0.0127 0.065 1.000 . Uiso c ?
H(17) 0.2624 1.1462 0.0746 0.065 1.000 . Uiso c ?
H(18) 0.4766 0.7492 0.2274 0.058 1.000 . Uiso c ?
H(19) 0.6194 0.7165 0.0827 0.086 1.000 . Uiso c ?
H(20) 0.5275 0.6708 -0.0677 0.099 1.000 . Uiso c ?
H(21) 0.2959 0.6473 -0.0680 0.088 1.000 . Uiso c ?
H(22) 0.1573 0.6771 0.0811 0.063 1.000 . Uiso c ?

loop_
_atom_site_aniso_label
_atom_site_aniso_U_11
_atom_site_aniso_U_22
_atom_site_aniso_U_33
_atom_site_aniso_U_12
_atom_site_aniso_U_13
_atom_site_aniso_U_23
Pd(1) 0.0349(2) 0.0321(2) 0.0337(2) 0.00099(12) 0.00061(12) -0.00179(12)
F(1) 0.080(2) 0.124(3) 0.066(2) -0.021(2) -0.001(2) 0.013(2)
F(2) 0.127(3) 0.130(3) 0.160(4) -0.036(3) -0.045(3) -0.069(3)
F(3) 0.061(2) 0.098(3) 0.127(3) 0.038(2) -0.004(2) -0.024(2)
F(4) 0.084(2) 0.059(2) 0.082(2) 0.018(2) -0.005(2) 0.009(2)
F(5) 0.309(7) 0.076(3) 0.118(4) 0.024(3) 0.072(4) -0.026(2)
F(6) 0.137(3) 0.069(2) 0.113(3) -0.015(2) 0.033(3) 0.007(2)
F(7) 0.156(4) 0.073(3) 0.228(5) 0.003(3) -0.105(4) -0.030(3)
F(8) 0.098(3) 0.168(4) 0.072(2) -0.034(3) 0.007(2) 0.023(2)
N(1) 0.037(2) 0.040(2) 0.039(2) 0.001(2) -0.001(2) 0.001(2)
N(2) 0.043(2) 0.032(2) 0.048(2) 0.002(2) 0.001(2) 0.003(2)
N(3) 0.039(2) 0.038(2) 0.044(2) 0.003(2) -0.009(2) -0.004(2)
N(4) 0.047(2) 0.040(2) 0.034(2) -0.000(2) -0.007(2) 0.001(2)
N(5) 0.038(2) 0.035(2) 0.035(2) -0.003(2) 0.004(2) -0.005(1)
N(6) 0.045(2) 0.034(2) 0.033(2) 0.001(2) 0.000(2) -0.001(1)
C(1) 0.045(3) 0.037(2) 0.037(2) -0.007(2) 0.002(2) -0.003(2)
C(2) 0.062(3) 0.042(3) 0.037(3) -0.011(2) 0.005(2) -0.008(2)
C(3) 0.060(3) 0.048(3) 0.042(3) -0.013(2) 0.014(2) -0.015(2)
C(4) 0.034(2) 0.042(3) 0.060(3) -0.007(2) 0.013(2) -0.011(2)
C(5) 0.035(2) 0.033(2) 0.044(3) -0.002(2) 0.006(2) -0.004(2)
C(6) 0.048(3) 0.052(3) 0.041(3) -0.003(2) -0.005(2) 0.000(2)
C(7) 0.032(2) 0.047(3) 0.053(3) -0.001(2) 0.002(2) -0.010(2)
C(11) 0.033(2) 0.033(2) 0.044(3) -0.001(2) 0.004(2) 0.001(2)
C(12) 0.037(3) 0.045(3) 0.052(3) -0.003(2) -0.007(2) 0.017(2)
C(13) 0.041(3) 0.034(2) 0.068(3) -0.003(2) -0.002(2) 0.006(2)
C(14) 0.072(4) 0.042(3) 0.066(3) 0.000(3) 0.009(3) -0.011(2)
C(21) 0.039(2) 0.034(2) 0.039(2) -0.000(2) -0.003(2) -0.009(2)
C(22) 0.048(3) 0.057(3) 0.044(3) 0.010(2) -0.013(2) -0.005(2)
C(23) 0.062(3) 0.045(3) 0.043(3) 0.007(2) -0.016(2) 0.002(2)
C(24) 0.056(3) 0.051(3) 0.046(3) -0.006(2) -0.004(2) 0.009(2)
C(31) 0.047(3) 0.044(3) 0.048(3) -0.001(2) 0.003(2) -0.001(2)
C(32) 0.068(4) 0.064(4) 0.073(4) 0.001(3) 0.030(3) -0.005(3)
C(33) 0.101(5) 0.075(4) 0.061(4) 0.011(4) 0.033(4) -0.008(3)
C(34) 0.124(6) 0.053(3) 0.041(3) 0.014(3) -0.006(3) -0.009(2)
C(35) 0.070(3) 0.044(3) 0.039(3) 0.009(2) -0.010(2) -0.004(2)
B(1) 0.047(3) 0.044(3) 0.060(4) 0.010(3) -0.011(3) -0.007(3)
B(2) 0.092(6) 0.063(5) 0.073(5) -0.009(4) 0.008(4) -0.021(4)

loop_
_atom_type_symbol
_atom_type_oxidation_number
_atom_type_number_in_cell
_atom_type_scat_dispersion_real
_atom_type_scat_dispersion_imag
_atom_type_scat_source
C 0 40 0.002 0.002
;International Tables for Crystallography
(1992, Vol. C, Table 6.1.1.2)
;
H 0 44 0.000 0.000
;International Tables for Crystallography
(1992, Vol. C, Table 6.1.1.2)
;
B 0 4 0.000 0.001
;International Tables for Crystallography
(1992, Vol. C, Table 6.1.1.2)
;
F 0 16 0.014 0.010
;International Tables for Crystallography
(1992, Vol. C, Table 6.1.1.2)
;
N 0 12 0.004 0.003
;International Tables for Crystallography
(1992, Vol. C, Table 6.1.1.2)
;
Pd 0 2 -1.177 1.007
;International Tables for Crystallography
(1992, Vol. C, Tables 4.2.6.8 and 6.1.1.1)
;

loop_
_geom_angle_atom_site_label_1
_geom_angle_atom_site_label_2
_geom_angle_atom_site_label_3
_geom_angle
_geom_angle_site_symmetry_1
_geom_angle_site_symmetry_2
_geom_angle_site_symmetry_3
_geom_angle_publ_flag
N(5) Pd(1) N(6) 178.5(2) . . . ?
N(5) Pd(1) C(11) 87.8(2) . . . ?
N(5) Pd(1) C(21) 88.4(2) . . . ?
N(6) Pd(1) C(11) 92.1(2) . . . ?
N(6) Pd(1) C(21) 91.8(2) . . . ?
C(11) Pd(1) C(21) 175.6(2) . . . ?
C(6) N(1) C(11) 121.5(4) . . . ?
C(6) N(1) C(12) 127.2(4) . . . ?
C(11) N(1) C(12) 111.2(4) . . . ?
C(11) N(2) C(13) 110.5(4) . . . ?
C(11) N(2) C(14) 126.3(4) . . . ?
C(13) N(2) C(14) 123.2(4) . . . ?
C(7) N(3) C(21) 121.4(4) . . . ?
C(7) N(3) C(22) 126.7(4) . . . ?
C(21) N(3) C(22) 111.9(4) . . . ?
C(21) N(4) C(23) 109.8(4) . . . ?
C(21) N(4) C(24) 126.5(4) . . . ?
C(23) N(4) C(24) 123.7(4) . . . ?
Pd(1) N(5) C(1) 120.7(3) . . . ?
Pd(1) N(5) C(5) 120.5(3) . . . ?
C(1) N(5) C(5) 118.6(4) . . . ?
Pd(1) N(6) C(31) 119.4(3) . . . ?
Pd(1) N(6) C(35) 122.0(3) . . . ?
C(31) N(6) C(35) 118.5(4) . . . ?
N(5) C(1) C(2) 121.5(4) . . . ?
N(5) C(1) C(6) 118.7(4) . . . ?
C(2) C(1) C(6) 119.8(4) . . . ?
C(1) C(2) C(3) 119.6(4) . . . ?
C(1) C(2) H(1) 120.2 . . . no
C(3) C(2) H(1) 120.2 . . . no
C(2) C(3) C(4) 118.3(4) . . . ?
C(2) C(3) H(2) 120.9 . . . no
C(4) C(3) H(2) 120.8 . . . no
C(3) C(4) C(5) 121.1(4) . . . ?
C(3) C(4) H(3) 119.5 . . . no
C(5) C(4) H(3) 119.5 . . . no
N(5) C(5) C(4) 120.8(4) . . . ?
N(5) C(5) C(7) 117.3(4) . . . ?
C(4) C(5) C(7) 121.9(4) . . . ?
N(1) C(6) C(1) 112.3(4) . . . ?
N(1) C(6) H(4) 108.8 . . . no
N(1) C(6) H(5) 108.8 . . . no
C(1) C(6) H(4) 108.8 . . . no
C(1) C(6) H(5) 108.8 . . . no
H(4) C(6) H(5) 109.4 . . . no
N(3) C(7) C(5) 110.6(4) . . . ?
N(3) C(7) H(6) 109.2 . . . no
N(3) C(7) H(7) 109.2 . . . no
C(5) C(7) H(6) 109.2 . . . no
C(5) C(7) H(7) 109.2 . . . no
H(6) C(7) H(7) 109.5 . . . no
Pd(1) C(11) N(1) 120.2(3) . . . ?
Pd(1) C(11) N(2) 134.7(4) . . . ?
N(1) C(11) N(2) 105.0(4) . . . ?
N(1) C(12) C(13) 105.9(4) . . . ?
N(1) C(12) H(8) 127.0 . . . no
C(13) C(12) H(8) 127.0 . . . no
N(2) C(13) C(12) 107.4(4) . . . ?
N(2) C(13) H(9) 126.3 . . . no
C(12) C(13) H(9) 126.3 . . . no
N(2) C(14) H(10) 109.5 . . . no
N(2) C(14) H(11) 109.5 . . . no
N(2) C(14) H(12) 109.5 . . . no
H(10) C(14) H(11) 109.5 . . . no
H(10) C(14) H(12) 109.5 . . . no
H(11) C(14) H(12) 109.5 . . . no
Pd(1) C(21) N(3) 119.0(3) . . . ?
Pd(1) C(21) N(4) 136.3(3) . . . ?
N(3) C(21) N(4) 104.7(4) . . . ?
N(3) C(22) C(23) 105.9(4) . . . ?
N(3) C(22) H(13) 127.1 . . . no
C(23) C(22) H(13) 127.1 . . . no
N(4) C(23) C(22) 107.9(4) . . . ?
N(4) C(23) H(14) 126.1 . . . no
C(22) C(23) H(14) 126.1 . . . no
N(4) C(24) H(15) 109.5 . . . no
N(4) C(24) H(16) 109.5 . . . no
N(4) C(24) H(17) 109.5 . . . no
H(15) C(24) H(16) 109.5 . . . no
H(15) C(24) H(17) 109.5 . . . no
H(16) C(24) H(17) 109.5 . . . no
N(6) C(31) C(32) 122.1(5) . . . ?
N(6) C(31) H(18) 118.9 . . . no
C(32) C(31) H(18) 118.9 . . . no
C(31) C(32) C(33) 118.7(6) . . . ?
C(31) C(32) H(19) 120.6 . . . no
C(33) C(32) H(19) 120.7 . . . no
C(32) C(33) C(34) 120.2(6) . . . ?
C(32) C(33) H(20) 119.9 . . . no
C(34) C(33) H(20) 119.9 . . . no
C(33) C(34) C(35) 119.1(6) . . . ?
C(33) C(34) H(21) 120.4 . . . no
C(35) C(34) H(21) 120.5 . . . no
N(6) C(35) C(34) 121.3(5) . . . ?
N(6) C(35) H(22) 119.3 . . . no
C(34) C(35) H(22) 119.3 . . . no
F(1) B(1) F(2) 108.8(5) . . . ?
F(1) B(1) F(3) 108.8(5) . . . ?
F(1) B(1) F(4) 106.5(5) . . . ?
F(2) B(1) F(3) 114.6(5) . . . ?
F(2) B(1) F(4) 109.6(5) . . . ?
F(3) B(1) F(4) 108.2(5) . . . ?
F(5) B(2) F(6) 114.0(7) . . . ?
F(5) B(2) F(7) 110.0(7) . . . ?
F(5) B(2) F(8) 105.8(7) . . . ?
F(6) B(2) F(7) 109.0(6) . . . ?
F(6) B(2) F(8) 111.6(7) . . . ?
F(7) B(2) F(8) 106.1(6) . . . ?

loop_
_geom_bond_atom_site_label_1
_geom_bond_atom_site_label_2
_geom_bond_distance
_geom_bond_site_symmetry_1
_geom_bond_site_symmetry_2
_geom_bond_publ_flag
Pd(1) N(5) 2.060(4) . . ?
Pd(1) N(6) 2.017(4) . . ?
Pd(1) C(11) 2.021(4) . . ?
Pd(1) C(21) 2.027(4) . . ?
F(1) B(1) 1.376(7) . . ?
F(2) B(1) 1.334(7) . . ?
F(3) B(1) 1.364(6) . . ?
F(4) B(1) 1.367(6) . . ?
F(5) B(2) 1.336(8) . . ?
F(6) B(2) 1.350(8) . . ?
F(7) B(2) 1.377(9) . . ?
F(8) B(2) 1.348(9) . . ?
N(1) C(6) 1.457(6) . . ?
N(1) C(11) 1.341(5) . . ?
N(1) C(12) 1.388(5) . . ?
N(2) C(11) 1.343(5) . . ?
N(2) C(13) 1.383(6) . . ?
N(2) C(14) 1.450(6) . . ?
N(3) C(7) 1.476(6) . . ?
N(3) C(21) 1.341(5) . . ?
N(3) C(22) 1.380(6) . . ?
N(4) C(21) 1.352(5) . . ?
N(4) C(23) 1.390(6) . . ?
N(4) C(24) 1.452(6) . . ?
N(5) C(1) 1.351(5) . . ?
N(5) C(5) 1.359(5) . . ?
N(6) C(31) 1.355(6) . . ?
N(6) C(35) 1.337(6) . . ?
C(1) C(2) 1.377(6) . . ?
C(1) C(6) 1.511(6) . . ?
C(2) C(3) 1.383(7) . . ?
C(2) H(1) 0.95 . . no
C(3) C(4) 1.359(6) . . ?
C(3) H(2) 0.95 . . no
C(4) C(5) 1.370(6) . . ?
C(4) H(3) 0.95 . . no
C(5) C(7) 1.507(6) . . ?
C(6) H(4) 0.95 . . no
C(6) H(5) 0.95 . . no
C(7) H(6) 0.95 . . no
C(7) H(7) 0.95 . . no
C(12) C(13) 1.336(7) . . ?
C(12) H(8) 0.95 . . no
C(13) H(9) 0.95 . . no
C(14) H(10) 0.95 . . no
C(14) H(11) 0.95 . . no
C(14) H(12) 0.95 . . no
C(22) C(23) 1.328(7) . . ?
C(22) H(13) 0.95 . . no
C(23) H(14) 0.95 . . no
C(24) H(15) 0.95 . . no
C(24) H(16) 0.95 . . no
C(24) H(17) 0.95 . . no
C(31) C(32) 1.366(7) . . ?
C(31) H(18) 0.95 . . no
C(32) C(33) 1.359(9) . . ?
C(32) H(19) 0.95 . . no
C(33) C(34) 1.366(9) . . ?
C(33) H(20) 0.95 . . no
C(34) C(35) 1.379(8) . . ?
C(34) H(21) 0.95 . . no
C(35) H(22) 0.95 . . no

loop_
_geom_contact_atom_site_label_1
_geom_contact_atom_site_label_2
_geom_contact_distance
_geom_contact_site_symmetry_1
_geom_contact_site_symmetry_2
_geom_contact_publ_flag
Pd(1) F(7) 3.355(4) . . no
F(1) C(22) 3.403(6) . 1_645 no
F(1) C(33) 3.428(7) . 2_665 no
F(1) C(31) 3.430(6) . 1_545 no
F(1) C(24) 3.471(6) . 1_545 no
F(2) C(6) 3.108(6) . 2_666 no
F(3) C(3) 3.174(6) . 2_566 no
F(3) C(4) 3.291(6) . 2_566 no
F(3) C(14) 3.336(6) . . no
F(3) C(24) 3.431(6) . 1_545 no
F(4) C(13) 3.061(5) . 2_656 no
F(4) C(31) 3.368(6) . 1_545 no
F(4) C(12) 3.379(6) . 2_656 no
F(4) C(7) 3.412(5) . 1_645 no
F(5) C(23) 3.283(7) . 1_545 no
F(5) C(34) 3.493(10) . 2_565 no
F(5) C(2) 3.496(6) . 2_566 no
F(5) F(5) 3.544(9) . 2_565 no
F(6) C(7) 3.428(6) . . no
F(6) C(23) 3.443(6) . 2_575 no
F(6) N(3) 3.504(6) . . no
F(6) C(32) 3.600(8) . 1_455 no
F(7) C(2) 3.214(6) . 2_566 no
F(7) C(7) 3.303(6) . . no
F(7) C(1) 3.542(7) . 2_566 no
F(8) C(12) 3.287(7) . 2_566 no
F(8) C(32) 3.334(8) . 1_455 no
F(8) C(6) 3.342(6) . 2_566 no
F(8) C(34) 3.591(8) . 2_565 no
N(1) C(12) 3.494(6) . 2_666 no
N(1) C(13) 3.509(6) . 2_666 no
C(2) C(4) 3.546(6) . 2_576 no
C(2) C(22) 3.577(7) . 2_576 no
C(3) C(5) 3.526(6) . 2_576 no
C(3) C(14) 3.539(7) . 2_566 no
C(4) C(13) 3.358(6) . 2_566 no
C(12) C(12) 3.274(9) . 2_666 no
C(12) C(13) 3.441(7) . 2_666 no
C(33) C(33) 3.578(13) . 2_665 no

loop_
_geom_torsion_atom_site_label_1
_geom_torsion_atom_site_label_2
_geom_torsion_atom_site_label_3
_geom_torsion_atom_site_label_4
_geom_torsion_site_symmetry_1
_geom_torsion_site_symmetry_2
_geom_torsion_site_symmetry_3
_geom_torsion_site_symmetry_4
_geom_torsion
_geom_torsion_publ_flag
Pd(1) N(5) C(1) C(2) . . . . 174.7(3) no
Pd(1) N(5) C(1) C(6) . . . . -5.4(5) no
Pd(1) N(5) C(5) C(4) . . . . -172.0(3) no
Pd(1) N(5) C(5) C(7) . . . . 9.2(5) no
Pd(1) N(6) C(31) C(32) . . . . -179.9(4) no
Pd(1) N(6) C(35) C(34) . . . . 179.3(4) no
Pd(1) C(11) N(1) C(6) . . . . -6.1(5) no
Pd(1) C(11) N(1) C(12) . . . . 175.8(3) no
Pd(1) C(11) N(2) C(13) . . . . -175.4(3) no
Pd(1) C(11) N(2) C(14) . . . . 2.7(7) no
Pd(1) C(21) N(3) C(7) . . . . 2.5(6) no
Pd(1) C(21) N(3) C(22) . . . . 179.3(3) no
Pd(1) C(21) N(4) C(23) . . . . -179.5(4) no
Pd(1) C(21) N(4) C(24) . . . . -1.6(8) no
N(1) C(6) C(1) N(5) . . . . -50.1(5) no
N(1) C(6) C(1) C(2) . . . . 129.7(4) no
N(1) C(11) Pd(1) N(5) . . . . -35.5(3) no
N(1) C(11) Pd(1) N(6) . . . . 143.0(3) no
N(1) C(11) Pd(1) C(21) . . . . -64.9(25) no
N(1) C(11) N(2) C(13) . . . . 1.5(5) no
N(1) C(11) N(2) C(14) . . . . 179.7(4) no
N(1) C(12) C(13) N(2) . . . . -0.2(5) no
N(2) C(11) Pd(1) N(5) . . . . 141.1(4) no
N(2) C(11) Pd(1) N(6) . . . . -40.4(4) no
N(2) C(11) Pd(1) C(21) . . . . 111.7(23) no
N(2) C(11) N(1) C(6) . . . . 176.5(4) no
N(2) C(11) N(1) C(12) . . . . -1.6(5) no
N(3) C(7) C(5) N(5) . . . . -61.5(5) no
N(3) C(7) C(5) C(4) . . . . 119.8(4) no
N(3) C(21) Pd(1) N(5) . . . . -40.3(4) no
N(3) C(21) Pd(1) N(6) . . . . 141.2(4) no
N(3) C(21) Pd(1) C(11) . . . . -10.9(26) no
N(3) C(21) N(4) C(23) . . . . 0.1(5) no
N(3) C(21) N(4) C(24) . . . . 178.0(4) no
N(3) C(22) C(23) N(4) . . . . -0.4(6) no
N(4) C(21) Pd(1) N(5) . . . . 139.3(5) no
N(4) C(21) Pd(1) N(6) . . . . -39.2(5) no
N(4) C(21) Pd(1) C(11) . . . . 168.7(21) no
N(4) C(21) N(3) C(7) . . . . -177.2(4) no
N(4) C(21) N(3) C(22) . . . . -0.4(5) no
N(5) Pd(1) N(6) C(31) . . . . 18.6(52) no
N(5) Pd(1) N(6) C(35) . . . . -162.0(49) no
N(5) C(1) C(2) C(3) . . . . -2.6(7) no
N(5) C(5) C(4) C(3) . . . . -2.8(7) no
N(6) Pd(1) N(5) C(1) . . . . -42.7(52) no
N(6) Pd(1) N(5) C(5) . . . . 132.6(50) no
N(6) C(31) C(32) C(33) . . . . 0.8(8) no
N(6) C(35) C(34) C(33) . . . . 0.5(8) no
C(1) N(5) Pd(1) C(11) . . . . 41.1(3) no
C(1) N(5) Pd(1) C(21) . . . . -141.0(3) no
C(1) N(5) C(5) C(4) . . . . 3.3(6) no
C(1) N(5) C(5) C(7) . . . . -175.5(4) no
C(1) C(2) C(3) C(4) . . . . 3.0(7) no
C(1) C(6) N(1) C(11) . . . . 57.9(5) no
C(1) C(6) N(1) C(12) . . . . -124.3(4) no
C(2) C(1) N(5) C(5) . . . . -0.6(6) no
C(2) C(3) C(4) C(5) . . . . -0.4(7) no
C(3) C(2) C(1) C(6) . . . . 177.6(4) no
C(3) C(4) C(5) C(7) . . . . 175.9(4) no
C(5) N(5) Pd(1) C(11) . . . . -143.7(3) no
C(5) N(5) Pd(1) C(21) . . . . 34.2(3) no
C(5) N(5) C(1) C(6) . . . . 179.3(4) no
C(5) C(7) N(3) C(21) . . . . 55.9(5) no
C(5) C(7) N(3) C(22) . . . . -120.5(5) no
C(6) N(1) C(12) C(13) . . . . -176.8(4) no
C(7) N(3) C(22) C(23) . . . . 177.2(4) no
C(11) Pd(1) N(6) C(31) . . . . -65.1(3) no
C(11) Pd(1) N(6) C(35) . . . . 114.3(4) no
C(11) N(1) C(12) C(13) . . . . 1.2(5) no
C(11) N(2) C(13) C(12) . . . . -0.8(5) no
C(12) C(13) N(2) C(14) . . . . -179.1(4) no
C(21) Pd(1) N(6) C(31) . . . . 117.0(3) no
C(21) Pd(1) N(6) C(35) . . . . -63.7(4) no
C(21) N(3) C(22) C(23) . . . . 0.5(6) no
C(21) N(4) C(23) C(22) . . . . 0.2(6) no
C(22) C(23) N(4) C(24) . . . . -177.8(5) no
C(31) N(6) C(35) C(34) . . . . -1.4(7) no
C(31) C(32) C(33) C(34) . . . . -1.7(9) no
C(32) C(31) N(6) C(35) . . . . 0.7(7) no
C(32) C(33) C(34) C(35) . . . . 1.1(9) no
